data_4087200
loop_
_publ_author_name
'Hupf, Emanuel'
'Do, Truong Giang'
'Nordheider, Andreas'
'Wehrhahn, Maren'
'Sanz Camacho, Paula'
'Ashbrook, Sharon E.'
'Lork, Enno'
'Slawin, Alexandra M. Z.'
'Mebs, Stefan'
'Woollins, J. Derek'
'Beckmann, Jens'

_publ_section_title
;
 Selective Oxidation and Functionalization of
 6-Diphenylphosphinoacenaphthyl-5-tellurenyl Species 6-Ph2P-Ace-5-TeX (X =
 Mes, Cl, O3SCF3). Various Types of P--E&#x00B7;&#x00B7;&#x00B7;Te(II,IV)
 Bonding Situations (E = O, S, Se)
;
_journal_name_full Organometallics
_journal_paper_doi 10.1021/acs.organomet.7b00133
_journal_year 2017
_chemical_formula_sum 'C33 H29 Cl2 O P Te'
_chemical_formula_weight 671.03
_chemical_name_systematic
; 
 ? 
;
_space_group_IT_number 14
_symmetry_cell_setting monoclinic
_symmetry_space_group_name_Hall '-P 2ybc'
_symmetry_space_group_name_H-M 'P 1 21/c 1'
_atom_sites_solution_hydrogens geom
_atom_sites_solution_primary direct
_atom_sites_solution_secondary difmap
_audit_creation_method SHELXL-97
_cell_angle_alpha 90.00
_cell_angle_beta 97.159(2)
_cell_angle_gamma 90.00
_cell_formula_units_Z 4
_cell_length_a 9.4121(6)
_cell_length_b 12.0423(8)
_cell_length_c 32.192(2)
_cell_measurement_reflns_used 9379
_cell_measurement_temperature 100
_cell_measurement_theta_max 27.90
_cell_measurement_theta_min 2.39
_cell_volume 3620.3(4)
_computing_cell_refinement 'Bruker SAINT'
_computing_data_collection 'Bruker APEX2'
_computing_data_reduction 'Bruker SAINT'
_computing_molecular_graphics Diamond
_computing_publication_material WinGX
_computing_structure_refinement 'SHELXL-2013 (Sheldrick 2013)'
_computing_structure_solution 'SHELXS-97 (Sheldrick 2008)'
_diffrn_ambient_temperature 100
_diffrn_measured_fraction_theta_full 0.997
_diffrn_measured_fraction_theta_max 0.997
_diffrn_measurement_device_type 'Bruker Venture D8'
_diffrn_measurement_method '2\q/\w scans'
_diffrn_radiation_monochromator graphite
_diffrn_radiation_source 'fine-focus sealed tube'
_diffrn_radiation_type MoK\a
_diffrn_radiation_wavelength 0.71073
_diffrn_reflns_av_R_equivalents 0.0865
_diffrn_reflns_av_sigmaI/netI 0.1358
_diffrn_reflns_limit_h_max 13
_diffrn_reflns_limit_h_min -13
_diffrn_reflns_limit_k_max 14
_diffrn_reflns_limit_k_min -16
_diffrn_reflns_limit_l_max 44
_diffrn_reflns_limit_l_min -45
_diffrn_reflns_number 31244
_diffrn_reflns_theta_full 30.03
_diffrn_reflns_theta_max 30.03
_diffrn_reflns_theta_min 2.12
_exptl_absorpt_coefficient_mu 1.034
_exptl_absorpt_correction_T_max 0.7478
_exptl_absorpt_correction_T_min 0.6175
_exptl_absorpt_correction_type empirical
_exptl_absorpt_process_details 'SADABS (Bruker, 2000)'
_exptl_crystal_colour colourless
_exptl_crystal_density_diffrn 1.231
_exptl_crystal_density_method 'not measured'
_exptl_crystal_description block
_exptl_crystal_F_000 1344
_exptl_crystal_size_max 0.25
_exptl_crystal_size_mid 0.18
_exptl_crystal_size_min 0.12
_platon_squeeze_details
;
;
_refine_diff_density_max 1.891
_refine_diff_density_min -3.819
_refine_diff_density_rms 0.187
_refine_ls_extinction_method none
_refine_ls_goodness_of_fit_ref 1.059
_refine_ls_hydrogen_treatment constr
_refine_ls_matrix_type full
_refine_ls_number_parameters 346
_refine_ls_number_reflns 10567
_refine_ls_number_restraints 0
_refine_ls_restrained_S_all 1.059
_refine_ls_R_factor_all 0.1302
_refine_ls_R_factor_gt 0.0749
_refine_ls_shift/su_max 0.001
_refine_ls_shift/su_mean 0.000
_refine_ls_structure_factor_coef Fsqd
_refine_ls_weighting_details 'calc w=1/[\s^2^(Fo^2^)+(0.0932P)^2^+2.5405P] where P=(Fo^2^+2Fc^2^)/3'
_refine_ls_weighting_scheme calc
_refine_ls_wR_factor_gt 0.1784
_refine_ls_wR_factor_ref 0.1927
_reflns_number_gt 6513
_reflns_number_total 10567
_reflns_threshold_expression >2sigma(I)
_cod_data_source_file om7b00133_si_002.cif
_cod_data_source_block 4O
_cod_depositor_comments
;
The following automatic conversions were performed:

'_symmetry_cell_setting' value 'Monoclinic' changed to 'monoclinic'
according to
/home/data/users/saulius/crontab/automatic-downloads/rss-feeds/ACS/lib/dictionaries/cif_core.dic
dictionary named 'cif_core.dic' version 2.4.2 from 2011-04-26.

Automatic conversion script
Id: cif_fix_values 4973 2017-02-22 13:04:09Z antanas 
;
_cod_original_sg_symbol_H-M P2(1)/c
_cod_database_code 4087200

loop_
_symmetry_equiv_pos_as_xyz
'x, y, z'
'-x, y+1/2, -z+1/2'
'-x, -y, -z'
'x, -y-1/2, z-1/2'

loop_
_atom_site_label
_atom_site_type_symbol
_atom_site_fract_x
_atom_site_fract_y
_atom_site_fract_z
_atom_site_U_iso_or_equiv
_atom_site_adp_type
_atom_site_occupancy
_atom_site_symmetry_multiplicity
_atom_site_calc_flag
_atom_site_refinement_flags
C45 C 0.5807(6) 0.2747(4) 0.24496(15) 0.0139(11) Uani 1 1 d .
C47 C 0.7935(7) 0.4819(5) 0.31724(18) 0.0241(14) Uani 1 1 d .
H47A H 0.8934 0.4769 0.3277 0.036 Uiso 1 1 calc R
H47B H 0.7372 0.4698 0.3397 0.036 Uiso 1 1 calc R
H47C H 0.7733 0.5543 0.3055 0.036 Uiso 1 1 calc R
C46 C 0.9582(6) 0.2249(5) 0.21182(18) 0.0233(13) Uani 1 1 d .
H46A H 0.9742 0.2705 0.1884 0.035 Uiso 1 1 calc R
H46B H 0.9403 0.1498 0.2026 0.035 Uiso 1 1 calc R
H46C H 1.0414 0.2268 0.2324 0.035 Uiso 1 1 calc R
C48 C 0.4290(6) 0.2269(6) 0.2409(2) 0.0293(15) Uani 1 1 d .
H48A H 0.3748 0.2642 0.2601 0.044 Uiso 1 1 calc R
H48B H 0.4335 0.1490 0.2473 0.044 Uiso 1 1 calc R
H48C H 0.3833 0.2374 0.2128 0.044 Uiso 1 1 calc R
Te1 Te 0.60855(4) 0.10498(3) 0.177761(10) 0.01483(12) Uani 1 1 d .
Cl1 Cl 0.78147(16) -0.02713(12) 0.21579(4) 0.0205(3) Uani 1 1 d .
Cl2 Cl 0.44135(16) 0.24265(13) 0.13433(5) 0.0245(3) Uani 1 1 d .
P1 P 0.63816(16) -0.13740(12) 0.11170(4) 0.0146(3) Uani 1 1 d .
O1 O 0.5368(4) -0.0712(3) 0.13406(12) 0.0200(9) Uani 1 1 d .
C43 C 0.7563(7) 0.3934(5) 0.28325(17) 0.0241(13) Uani 1 1 d .
C11 C 0.7792(6) 0.2407(5) 0.12545(16) 0.0174(12) Uani 1 1 d .
H11 H 0.7242 0.2933 0.1374 0.021 Uiso 1 1 calc R
C44 C 0.6164(6) 0.3534(5) 0.27511(17) 0.0210(13) Uani 1 1 d .
H44 H 0.5465 0.3806 0.2904 0.025 Uiso 1 1 calc R
C42 C 0.8605(6) 0.3502(5) 0.26124(17) 0.0179(12) Uani 1 1 d .
H42 H 0.9539 0.3764 0.2668 0.021 Uiso 1 1 calc R
C40 C 0.6878(6) 0.2326(5) 0.22152(16) 0.0168(12) Uani 1 1 d .
C18 C 0.8082(6) -0.0705(5) 0.10927(16) 0.0148(11) Uani 1 1 d .
C14 C 0.9424(6) 0.0875(4) 0.09183(16) 0.0151(11) Uani 1 1 d .
C30 C 0.5599(7) -0.1575(5) 0.05766(17) 0.0194(12) Uani 1 1 d .
C2 C 1.1526(7) 0.0958(6) 0.0581(2) 0.0336(16) Uani 1 1 d .
H2A H 1.1599 0.0797 0.0289 0.040 Uiso 1 1 calc R
H2B H 1.2455 0.0844 0.0742 0.040 Uiso 1 1 calc R
C17 C 0.9112(7) -0.1344(5) 0.09299(18) 0.0206(13) Uani 1 1 d .
H17 H 0.9011 -0.2112 0.0930 0.025 Uiso 1 1 calc R
C10 C 0.7496(6) 0.1300(5) 0.13190(16) 0.0178(12) Uani 1 1 d .
C16 C 1.0314(7) -0.0881(5) 0.07635(18) 0.0228(13) Uani 1 1 d .
H16 H 1.1010 -0.1337 0.0673 0.027 Uiso 1 1 calc R
C19 C 0.8266(6) 0.0460(5) 0.11217(15) 0.0145(11) Uani 1 1 d .
C21 C 0.7892(7) -0.2920(5) 0.16561(17) 0.0247(14) Uani 1 1 d .
H21 H 0.8551 -0.2361 0.1736 0.030 Uiso 1 1 calc R
C15 C 1.0416(6) 0.0228(5) 0.07411(17) 0.0226(14) Uani 1 1 d .
C12 C 0.8862(7) 0.2801(5) 0.10220(18) 0.0239(13) Uani 1 1 d .
H12 H 0.8981 0.3556 0.0977 0.029 Uiso 1 1 calc R
C20 C 0.6738(6) -0.2733(5) 0.13348(17) 0.0198(12) Uani 1 1 d .
C13 C 0.9704(6) 0.2045(5) 0.08678(18) 0.0209(13) Uani 1 1 d .
C22 C 0.8019(8) -0.3957(6) 0.18497(19) 0.0317(15) Uani 1 1 d .
H22 H 0.8778 -0.4097 0.2057 0.038 Uiso 1 1 calc R
C26 C 0.5755(7) -0.3579(6) 0.1226(2) 0.0307(15) Uani 1 1 d .
H26 H 0.4986 -0.3460 0.1020 0.037 Uiso 1 1 calc R
C23 C 0.7004(9) -0.4790(5) 0.1733(2) 0.0343(18) Uani 1 1 d .
H23 H 0.7082 -0.5473 0.1868 0.041 Uiso 1 1 calc R
C41 C 0.8290(6) 0.2687(5) 0.23118(16) 0.0193(12) Uani 1 1 d .
C31 C 0.6294(7) -0.2109(6) 0.02765(19) 0.0338(17) Uani 1 1 d .
H31 H 0.7188 -0.2431 0.0351 0.041 Uiso 1 1 calc R
C1 C 1.0996(7) 0.2185(5) 0.0633(2) 0.0284(15) Uani 1 1 d .
H1A H 1.1731 0.2629 0.0792 0.034 Uiso 1 1 calc R
H1B H 1.0727 0.2532 0.0362 0.034 Uiso 1 1 calc R
C24 C 0.5924(8) -0.4610(6) 0.1427(2) 0.0377(18) Uani 1 1 d .
H24 H 0.5277 -0.5179 0.1348 0.045 Uiso 1 1 calc R
C34 C 0.3628(10) -0.1205(7) 0.0053(3) 0.063(3) Uani 1 1 d .
H34 H 0.2712 -0.0918 -0.0018 0.076 Uiso 1 1 calc R
C35 C 0.4274(9) -0.1122(6) 0.0465(2) 0.049(2) Uani 1 1 d .
H35 H 0.3806 -0.0759 0.0664 0.058 Uiso 1 1 calc R
C32 C 0.5646(8) -0.2157(7) -0.0134(2) 0.041(2) Uani 1 1 d .
H32 H 0.6118 -0.2503 -0.0336 0.049 Uiso 1 1 calc R
C33 C 0.4307(9) -0.1698(6) -0.0248(2) 0.043(2) Uani 1 1 d .
H33 H 0.3880 -0.1726 -0.0524 0.052 Uiso 1 1 calc R

loop_
_atom_site_aniso_label
_atom_site_aniso_U_11
_atom_site_aniso_U_22
_atom_site_aniso_U_33
_atom_site_aniso_U_23
_atom_site_aniso_U_13
_atom_site_aniso_U_12
C45 0.015(3) 0.014(3) 0.011(2) 0.003(2) -0.003(2) 0.001(2)
C47 0.029(3) 0.019(3) 0.022(3) -0.011(3) -0.003(3) -0.004(3)
C46 0.014(3) 0.035(4) 0.020(3) 0.001(3) -0.002(2) 0.003(3)
C48 0.022(3) 0.034(4) 0.033(3) -0.024(3) 0.009(3) -0.005(3)
Te1 0.01510(18) 0.0167(2) 0.01209(17) -0.00215(15) -0.00073(12) 0.00006(16)
Cl1 0.0219(7) 0.0219(8) 0.0168(6) 0.0032(6) -0.0015(5) 0.0027(6)
Cl2 0.0216(8) 0.0252(8) 0.0246(7) -0.0014(6) -0.0060(6) 0.0055(6)
P1 0.0186(8) 0.0123(7) 0.0120(6) -0.0015(5) -0.0015(6) -0.0008(6)
O1 0.024(2) 0.015(2) 0.020(2) -0.0016(16) -0.0006(17) -0.0010(17)
C43 0.031(3) 0.024(3) 0.016(3) 0.001(3) 0.000(2) -0.006(3)
C11 0.022(3) 0.019(3) 0.011(2) -0.003(2) 0.001(2) 0.002(2)
C44 0.018(3) 0.028(3) 0.017(3) 0.001(2) 0.001(2) 0.007(3)
C42 0.014(3) 0.021(3) 0.016(3) 0.000(2) -0.008(2) -0.003(2)
C40 0.020(3) 0.018(3) 0.011(2) -0.003(2) -0.004(2) 0.007(2)
C18 0.017(3) 0.015(3) 0.011(2) -0.004(2) -0.006(2) -0.004(2)
C14 0.016(3) 0.012(3) 0.015(3) 0.000(2) -0.006(2) -0.004(2)
C30 0.028(3) 0.015(3) 0.013(3) 0.003(2) -0.003(2) -0.003(3)
C2 0.027(4) 0.043(4) 0.033(4) 0.004(3) 0.013(3) 0.006(3)
C17 0.024(3) 0.011(3) 0.026(3) 0.000(2) 0.000(3) 0.003(2)
C10 0.019(3) 0.023(3) 0.010(2) 0.002(2) -0.002(2) -0.001(2)
C16 0.022(3) 0.023(4) 0.025(3) -0.007(3) 0.007(3) 0.008(3)
C19 0.016(3) 0.018(3) 0.008(2) -0.002(2) -0.005(2) -0.003(2)
C21 0.037(4) 0.022(3) 0.014(3) -0.005(2) -0.001(3) -0.004(3)
C15 0.015(3) 0.036(4) 0.018(3) -0.006(3) 0.004(2) -0.011(3)
C12 0.026(3) 0.018(3) 0.027(3) 0.000(3) 0.002(3) 0.000(3)
C20 0.024(3) 0.020(3) 0.015(3) 0.004(2) 0.004(2) -0.003(3)
C13 0.021(3) 0.020(3) 0.021(3) 0.000(2) 0.002(2) -0.007(3)
C22 0.044(4) 0.033(4) 0.017(3) 0.003(3) -0.003(3) 0.010(3)
C26 0.031(4) 0.034(4) 0.026(3) 0.002(3) -0.002(3) -0.005(3)
C23 0.071(6) 0.008(3) 0.025(3) 0.007(3) 0.008(3) 0.008(3)
C41 0.025(3) 0.023(3) 0.009(2) 0.003(2) -0.004(2) 0.006(3)
C31 0.026(4) 0.053(5) 0.021(3) -0.007(3) -0.002(3) -0.003(3)
C1 0.021(3) 0.024(4) 0.041(4) -0.002(3) 0.008(3) -0.004(3)
C24 0.053(5) 0.022(4) 0.037(4) 0.004(3) 0.003(4) -0.012(3)
C34 0.066(6) 0.064(6) 0.048(5) -0.023(4) -0.034(5) 0.035(5)
C35 0.052(5) 0.043(5) 0.042(4) -0.029(4) -0.026(4) 0.021(4)
C32 0.047(5) 0.059(5) 0.016(3) 0.000(3) 0.002(3) -0.025(4)
C33 0.066(6) 0.034(4) 0.023(3) 0.001(3) -0.016(4) -0.007(4)

loop_
_atom_type_symbol
_atom_type_description
_atom_type_scat_dispersion_real
_atom_type_scat_dispersion_imag
_atom_type_scat_source
C C 0.0033 0.0016 'International Tables Vol C Tables 4.2.6.8 and 6.1.1.4'
H H 0.0000 0.0000 'International Tables Vol C Tables 4.2.6.8 and 6.1.1.4'
O O 0.0106 0.0060 'International Tables Vol C Tables 4.2.6.8 and 6.1.1.4'
P P 0.1023 0.0942 'International Tables Vol C Tables 4.2.6.8 and 6.1.1.4'
Te Te -0.5308 1.6751 'International Tables Vol C Tables 4.2.6.8 and 6.1.1.4'
Cl Cl 0.1484 0.1585 'International Tables Vol C Tables 4.2.6.8 and 6.1.1.4'

loop_
_geom_angle_atom_site_label_1
_geom_angle_atom_site_label_2
_geom_angle_atom_site_label_3
_geom_angle
C44 C45 C40 119.6(5)
C44 C45 C48 117.7(5)
C40 C45 C48 122.4(5)
C10 Te1 C40 99.1(2)
C10 Te1 Cl1 90.32(16)
C40 Te1 Cl1 89.00(15)
C10 Te1 Cl2 85.64(16)
C40 Te1 Cl2 91.95(15)
Cl1 Te1 Cl2 175.95(5)
O1 P1 C20 113.4(2)
O1 P1 C18 114.0(2)
C20 P1 C18 107.5(3)
O1 P1 C30 108.9(3)
C20 P1 C30 106.6(3)
C18 P1 C30 105.9(3)
C42 C43 C44 119.1(5)
C42 C43 C47 120.9(5)
C44 C43 C47 120.0(6)
C10 C11 C12 125.0(5)
C45 C44 C43 121.0(5)
C41 C42 C43 121.5(5)
C41 C40 C45 119.2(5)
C41 C40 Te1 127.6(4)
C45 C40 Te1 112.9(4)
C17 C18 C19 119.2(5)
C17 C18 P1 115.7(4)
C19 C18 P1 122.8(4)
C15 C14 C19 125.5(5)
C15 C14 C13 111.0(5)
C19 C14 C13 123.5(5)
C35 C30 C31 119.7(6)
C35 C30 P1 116.4(5)
C31 C30 P1 123.8(5)
C15 C2 C1 105.6(5)
C18 C17 C16 123.3(5)
C11 C10 C19 119.3(5)
C11 C10 Te1 113.3(4)
C19 C10 Te1 126.9(4)
C15 C16 C17 118.4(5)
C18 C19 C14 114.2(5)
C18 C19 C10 131.5(5)
C14 C19 C10 114.3(5)
C22 C21 C20 118.8(6)
C16 C15 C14 118.6(5)
C16 C15 C2 131.1(6)
C14 C15 C2 110.1(5)
C13 C12 C11 117.6(6)
C26 C20 C21 119.4(6)
C26 C20 P1 118.9(5)
C21 C20 P1 121.1(5)
C12 C13 C14 119.6(5)
C12 C13 C1 130.9(6)
C14 C13 C1 109.4(5)
C21 C22 C23 120.2(6)
C20 C26 C24 120.0(6)
C24 C23 C22 120.7(6)
C42 C41 C40 119.4(5)
C42 C41 C46 114.7(5)
C40 C41 C46 125.8(5)
C32 C31 C30 119.5(7)
C13 C1 C2 103.4(5)
C23 C24 C26 120.9(7)
C33 C34 C35 121.4(8)
C30 C35 C34 119.8(7)
C33 C32 C31 121.0(7)
C34 C33 C32 118.5(7)

loop_
_geom_bond_atom_site_label_1
_geom_bond_atom_site_label_2
_geom_bond_distance
C45 C44 1.368(8)
C45 C40 1.425(7)
C45 C48 1.530(8)
C47 C43 1.536(8)
C46 C41 1.528(8)
Te1 C10 2.126(5)
Te1 C40 2.154(5)
Te1 Cl1 2.4863(14)
Te1 Cl2 2.5752(15)
P1 O1 1.495(4)
P1 C20 1.796(6)
P1 C18 1.802(6)
P1 C30 1.819(6)
C43 C42 1.381(8)
C43 C44 1.395(8)
C11 C10 1.384(8)
C11 C12 1.410(8)
C42 C41 1.384(8)
C40 C41 1.396(8)
C18 C17 1.390(8)
C18 C19 1.415(8)
C14 C15 1.392(8)
C14 C19 1.430(7)
C14 C13 1.447(8)
C30 C35 1.367(9)
C30 C31 1.390(8)
C2 C15 1.505(8)
C2 C1 1.575(9)
C17 C16 1.423(8)
C10 C19 1.438(8)
C16 C15 1.342(9)
C21 C22 1.394(9)
C21 C20 1.421(8)
C12 C13 1.342(8)
C20 C26 1.391(9)
C13 C1 1.519(8)
C22 C23 1.404(10)
C26 C24 1.401(9)
C23 C24 1.341(10)
C31 C32 1.386(9)
C34 C33 1.363(11)
C34 C35 1.392(10)
C32 C33 1.383(11)

loop_
_platon_squeeze_void_nr
_platon_squeeze_void_average_x
_platon_squeeze_void_average_y
_platon_squeeze_void_average_z
_platon_squeeze_void_volume
_platon_squeeze_void_count_electrons
_platon_squeeze_void_content
1 -0.009 0.500 0.000 501 200 ' '
2 0.005 0.000 0.500 501 200 ' '
